data_7036200
loop_
_publ_author_name
'Xu, W.'
'Langer, R.'

_publ_section_title
;
 Probing the effect of heterocycle-bonding in PNX-type ruthenium
 pre-catalysts for reactions involving H2.
;
_journal_issue 38
_journal_name_full 'Dalton transactions (Cambridge, England : 2003)'
_journal_page_first 16785
_journal_page_last 16790
_journal_paper_doi 10.1039/c5dt02226f
_journal_volume 44
_journal_year 2015
_chemical_formula_moiety 'C37 H35 Cl2 N P2 Ru S, C7 H8'
_chemical_formula_sum 'C44 H43 Cl2 N P2 Ru S'
_chemical_formula_weight 851.76
_chemical_name_systematic
;
 ?
;
_space_group_IT_number 14
_symmetry_cell_setting monoclinic
_symmetry_space_group_name_Hall '-P 2ybc'
_symmetry_space_group_name_H-M 'P 1 21/c 1'
_atom_sites_solution_hydrogens geom
_atom_sites_solution_primary direct
_atom_sites_solution_secondary difmap
_audit_creation_method SHELXL-97
_audit_update_record
;
2015-05-14 deposited with the CCDC.
2015-08-18 downloaded from the CCDC.
;
_cell_angle_alpha 90.00
_cell_angle_beta 100.75(3)
_cell_angle_gamma 90.00
_cell_formula_units_Z 4
_cell_length_a 15.105(3)
_cell_length_b 23.880(5)
_cell_length_c 10.858(2)
_cell_measurement_temperature 100(2)
_cell_volume 3847.8(14)
_computing_molecular_graphics 'DIAMOND 3.2g (Brandenburg 2011) '
_computing_publication_material 'DIAMOND 3.2g (Brandenburg 2011) '
_computing_structure_refinement 'ShelXL (Sheldrick, 2008)'
_computing_structure_solution 'ShelXS (Sheldrick, 2008)'
_diffrn_ambient_temperature 100(2)
_diffrn_measured_fraction_theta_full 1.000
_diffrn_measured_fraction_theta_max 1.000
_diffrn_measurement_device_type 'Bruker P4'
_diffrn_measurement_method '\w scans'
_diffrn_radiation_monochromator graphite
_diffrn_radiation_source 'fine-focus sealed tube'
_diffrn_radiation_type MoK\a
_diffrn_radiation_wavelength 0.71073
_diffrn_reflns_av_R_equivalents 0.1747
_diffrn_reflns_av_sigmaI/netI 0.0832
_diffrn_reflns_limit_h_max 18
_diffrn_reflns_limit_h_min -18
_diffrn_reflns_limit_k_max 29
_diffrn_reflns_limit_k_min -29
_diffrn_reflns_limit_l_max 13
_diffrn_reflns_limit_l_min -12
_diffrn_reflns_number 68615
_diffrn_reflns_theta_full 26.37
_diffrn_reflns_theta_max 26.37
_diffrn_reflns_theta_min 2.09
_exptl_absorpt_coefficient_mu 0.717
_exptl_absorpt_correction_T_max 0.982
_exptl_absorpt_correction_T_min 0.978
_exptl_absorpt_correction_type multi-scan
_exptl_absorpt_process_details 'SADABS V2012/1 (Bruker AXS Inc.)'
_exptl_crystal_colour red
_exptl_crystal_density_diffrn 1.470
_exptl_crystal_density_method 'not measured'
_exptl_crystal_description block
_exptl_crystal_F_000 1752
_exptl_crystal_size_max 0.158
_exptl_crystal_size_mid 0.026
_exptl_crystal_size_min 0.025
_refine_diff_density_max 0.661
_refine_diff_density_min -0.815
_refine_diff_density_rms 0.137
_refine_ls_extinction_method none
_refine_ls_goodness_of_fit_ref 1.116
_refine_ls_hydrogen_treatment mixed
_refine_ls_matrix_type full
_refine_ls_number_parameters 464
_refine_ls_number_reflns 7862
_refine_ls_number_restraints 918
_refine_ls_restrained_S_all 1.073
_refine_ls_R_factor_all 0.1025
_refine_ls_R_factor_gt 0.0601
_refine_ls_shift/su_max 0.001
_refine_ls_shift/su_mean 0.000
_refine_ls_structure_factor_coef Fsqd
_refine_ls_weighting_details 'calc w=1/[\s^2^(Fo^2^)+(0.0437P)^2^+9.1617P] where P=(Fo^2^+2Fc^2^)/3'
_refine_ls_weighting_scheme calc
_refine_ls_wR_factor_gt 0.1081
_refine_ls_wR_factor_ref 0.1256
_reflns_number_gt 5506
_reflns_number_total 7862
_reflns_threshold_expression >2\s(I)
_cod_data_source_file c5dt02226f2.cif
_cod_data_source_block complex3
_cod_depositor_comments
;
The following automatic conversions were performed:

'_symmetry_cell_setting' value 'Monoclinic' changed to 'monoclinic'
according to
/usr/data/users/saulius/crontab/automatic-downloads/rss-feeds/RSC/lib/dictionaries/cif_core.dic
dictionary named 'cif_core.dic' version 2.4.2 from 2011-04-26.

Automatic conversion script
Id: cif_fix_values 3271 2015-04-21 07:52:19Z andrius 

 Adding full bibliography for 7036199--7036205.cif.
;
_cod_original_sg_symbol_H-M P2(1)/c
_cod_database_code 7036200

loop_
_space_group_symop_id
_space_group_symop_operation_xyz
1 'x, y, z'
2 '-x, y+1/2, -z+1/2'
3 '-x, -y, -z'
4 'x, -y-1/2, z-1/2'

loop_
_atom_site_label
_atom_site_type_symbol
_atom_site_fract_x
_atom_site_fract_y
_atom_site_fract_z
_atom_site_U_iso_or_equiv
_atom_site_adp_type
_atom_site_occupancy
_atom_site_symmetry_multiplicity
_atom_site_calc_flag
_atom_site_refinement_flags
C1 C 0.7208(3) 0.14857(19) -0.0959(5) 0.0106(9) Uani 1 1 d U
H0aa H 0.7827 0.1572 -0.0918 0.013 Uiso 1 1 calc R
C2 C 0.6627(3) 0.1468(2) -0.2121(5) 0.0137(10) Uani 1 1 d U
H2 H 0.6846 0.1554 -0.2864 0.016 Uiso 1 1 calc R
C3 C 0.5734(3) 0.1326(2) -0.2187(5) 0.0157(11) Uani 1 1 d U
H3 H 0.5338 0.1315 -0.2977 0.019 Uiso 1 1 calc R
C4 C 0.5414(4) 0.1200(2) -0.1105(5) 0.0185(11) Uani 1 1 d U
H4 H 0.4801 0.1096 -0.1160 0.022 Uiso 1 1 calc R
C5 C 0.5980(3) 0.1225(2) 0.0064(5) 0.0111(9) Uani 1 1 d U
H5 H 0.5753 0.1140 0.0802 0.013 Uiso 1 1 calc R
C6 C 0.6887(3) 0.13763(19) 0.0147(4) 0.0093(9) Uani 1 1 d U
C7 C 0.8149(3) 0.2092(2) 0.1769(5) 0.0104(9) Uani 1 1 d U
C8 C 0.8678(3) 0.2221(2) 0.2938(5) 0.0111(9) Uani 1 1 d U
H8 H 0.8790 0.1942 0.3572 0.013 Uiso 1 1 calc R
C9 C 0.9039(3) 0.2752(2) 0.3172(5) 0.0154(10) Uani 1 1 d U
H9 H 0.9392 0.2839 0.3968 0.018 Uiso 1 1 calc R
C10 C 0.8883(3) 0.3153(2) 0.2247(5) 0.0165(11) Uani 1 1 d U
H10 H 0.9137 0.3516 0.2404 0.020 Uiso 1 1 calc R
C11 C 0.8366(3) 0.3033(2) 0.1100(5) 0.0151(10) Uani 1 1 d U
H11 H 0.8262 0.3314 0.0469 0.018 Uiso 1 1 calc R
C12 C 0.7991(3) 0.2503(2) 0.0857(5) 0.0122(9) Uani 1 1 d U
H12 H 0.7626 0.2424 0.0065 0.015 Uiso 1 1 calc R
C13 C 0.6896(3) 0.1473(2) 0.2746(4) 0.0105(9) Uani 1 1 d U
C14 C 0.6368(3) 0.1966(2) 0.2654(5) 0.0144(9) Uani 1 1 d U
H14 H 0.6432 0.2240 0.2043 0.017 Uiso 1 1 calc R
C15 C 0.5765(4) 0.2052(2) 0.3434(5) 0.0187(11) Uani 1 1 d U
H15 H 0.5409 0.2382 0.3358 0.022 Uiso 1 1 calc R
C16 C 0.5675(3) 0.1652(2) 0.4342(5) 0.0175(11) Uani 1 1 d U
H16 H 0.5254 0.1709 0.4879 0.021 Uiso 1 1 calc R
C17 C 0.6195(3) 0.1179(2) 0.4458(5) 0.0165(10) Uani 1 1 d U
H17 H 0.6141 0.0911 0.5087 0.020 Uiso 1 1 calc R
C18 C 0.6798(3) 0.1087(2) 0.3664(5) 0.0118(9) Uani 1 1 d U
H18 H 0.7150 0.0754 0.3749 0.014 Uiso 1 1 calc R
C19 C 1.0426(3) 0.1827(2) 0.1458(5) 0.0143(10) Uani 1 1 d U
H19 H 1.0135 0.2168 0.1171 0.017 Uiso 1 1 calc R
C20 C 1.1196(3) 0.1640(2) 0.1145(5) 0.0173(11) Uani 1 1 d U
H20 H 1.1535 0.1848 0.0649 0.021 Uiso 1 1 calc R
C21 C 1.1450(3) 0.1093(2) 0.1637(5) 0.0148(10) Uani 1 1 d U
H21 H 1.1966 0.0899 0.1478 0.018 Uiso 1 1 calc R
C22 C 1.0891(3) 0.0885(2) 0.2342(5) 0.0121(10) Uani 1 1 d U
C23 C 1.0773(3) 0.0314(2) 0.2835(5) 0.0126(10) Uani 1 1 d U
H23A H 1.1269 0.0066 0.2690 0.015 Uiso 1 1 calc R
H23B H 1.0777 0.0330 0.3747 0.015 Uiso 1 1 calc R
C24 C 0.9668(3) -0.0446(2) 0.2690(5) 0.0129(10) Uani 1 1 d U
H24A H 0.9594 -0.0395 0.3571 0.016 Uiso 1 1 calc R
H24B H 1.0156 -0.0720 0.2674 0.016 Uiso 1 1 calc R
C25 C 0.8795(3) -0.0654(2) 0.1900(5) 0.0142(9) Uani 1 1 d U
H25A H 0.8571 -0.0981 0.2312 0.017 Uiso 1 1 calc R
H25B H 0.8904 -0.0775 0.1069 0.017 Uiso 1 1 calc R
C26 C 0.7225(3) -0.0260(2) 0.2841(5) 0.0118(9) Uani 1 1 d U
C27 C 0.7591(4) -0.0465(2) 0.4025(5) 0.0165(10) Uani 1 1 d U
H27 H 0.8220 -0.0536 0.4237 0.020 Uiso 1 1 calc R
C28 C 0.7051(4) -0.0567(2) 0.4898(5) 0.0218(11) Uani 1 1 d U
H28 H 0.7308 -0.0708 0.5703 0.026 Uiso 1 1 calc R
C29 C 0.6139(4) -0.0464(2) 0.4600(5) 0.0198(11) Uani 1 1 d U
H29 H 0.5767 -0.0536 0.5198 0.024 Uiso 1 1 calc R
C30 C 0.5766(3) -0.0257(2) 0.3437(5) 0.0167(10) Uani 1 1 d U
H30 H 0.5138 -0.0184 0.3236 0.020 Uiso 1 1 calc R
C31 C 0.6306(3) -0.0154(2) 0.2553(5) 0.0142(10) Uani 1 1 d U
H31 H 0.6045 -0.0010 0.1751 0.017 Uiso 1 1 calc R
C32 C 0.7191(3) -0.0327(2) 0.0256(4) 0.0106(9) Uani 1 1 d U
C33 C 0.6835(3) -0.0867(2) 0.0235(5) 0.0140(10) Uani 1 1 d U
H33 H 0.6956 -0.1095 0.0964 0.017 Uiso 1 1 calc R
C34 C 0.6303(3) -0.1069(2) -0.0855(5) 0.0138(10) Uani 1 1 d U
H34 H 0.6058 -0.1435 -0.0868 0.017 Uiso 1 1 calc R
C35 C 0.6126(3) -0.0741(2) -0.1924(5) 0.0159(10) Uani 1 1 d U
H35 H 0.5751 -0.0879 -0.2663 0.019 Uiso 1 1 calc R
C36 C 0.6499(3) -0.0211(2) -0.1909(5) 0.0146(10) Uani 1 1 d U
H36 H 0.6391 0.0011 -0.2647 0.018 Uiso 1 1 calc R
C37 C 0.7028(3) -0.0002(2) -0.0828(5) 0.0124(9) Uani 1 1 d U
H37 H 0.7279 0.0363 -0.0825 0.015 Uiso 1 1 calc R
C38 C 0.7599(5) -0.1988(3) 0.3049(7) 0.0443(15) Uani 1 1 d U
H38 H 0.7835 -0.1961 0.2299 0.053 Uiso 1 1 calc R
C39 C 0.6692(5) -0.2094(3) 0.2982(8) 0.0518(16) Uani 1 1 d U
H39 H 0.6306 -0.2130 0.2189 0.062 Uiso 1 1 calc R
C40 C 0.6355(6) -0.2146(3) 0.4034(8) 0.0531(17) Uani 1 1 d U
H40 H 0.5735 -0.2233 0.3980 0.064 Uiso 1 1 calc R
C41 C 0.6902(5) -0.2075(3) 0.5202(8) 0.0507(16) Uani 1 1 d U
H41 H 0.6654 -0.2095 0.5943 0.061 Uiso 1 1 calc R
C42 C 0.7802(5) -0.1975(3) 0.5274(7) 0.0453(15) Uani 1 1 d U
H42 H 0.8181 -0.1941 0.6074 0.054 Uiso 1 1 calc R
C43 C 0.8174(5) -0.1922(3) 0.4203(7) 0.0384(14) Uani 1 1 d U
C44 C 0.9141(5) -0.1792(3) 0.4284(7) 0.0463(18) Uani 1 1 d U
H44A H 0.9278 -0.1773 0.3438 0.070 Uiso 1 1 calc R
H44B H 0.9506 -0.2085 0.4764 0.070 Uiso 1 1 calc R
H44C H 0.9278 -0.1430 0.4704 0.070 Uiso 1 1 calc R
N1 N 0.9898(3) 0.00988(18) 0.2161(4) 0.0102(9) Uani 1 1 d U
P1 P 0.79416(8) -0.00907(5) 0.17022(11) 0.0078(3) Uani 1 1 d .
P2 P 0.76768(8) 0.13748(5) 0.16433(11) 0.0071(3) Uani 1 1 d .
S1 S 1.00421(8) 0.13586(5) 0.24572(12) 0.0114(3) Uani 1 1 d .
Cl1 Cl 0.89562(7) 0.06830(5) 0.41774(10) 0.0112(2) Uani 1 1 d .
Cl2 Cl 0.90176(7) 0.06902(5) -0.02328(10) 0.0115(2) Uani 1 1 d .
Ru01 Ru 0.87833(2) 0.069856(16) 0.19173(3) 0.00606(10) Uani 1 1 d .
H1 H 0.995(4) 0.004(2) 0.154(5) 0.005(16) Uiso 1 1 d .

loop_
_atom_site_aniso_label
_atom_site_aniso_U_11
_atom_site_aniso_U_22
_atom_site_aniso_U_33
_atom_site_aniso_U_23
_atom_site_aniso_U_13
_atom_site_aniso_U_12
C1 0.010(2) 0.008(2) 0.014(2) -0.0017(17) 0.0008(17) 0.0013(17)
C2 0.017(2) 0.013(2) 0.011(2) 0.0011(18) 0.0027(18) -0.0011(19)
C3 0.017(2) 0.017(2) 0.010(2) 0.0027(19) -0.0046(19) -0.003(2)
C4 0.015(2) 0.019(2) 0.021(2) -0.001(2) 0.0004(19) -0.003(2)
C5 0.011(2) 0.010(2) 0.012(2) 0.0002(17) 0.0031(17) -0.0015(17)
C6 0.0125(19) 0.0041(18) 0.0108(19) -0.0016(16) 0.0007(16) 0.0008(16)
C7 0.0094(19) 0.0109(19) 0.011(2) -0.0005(17) 0.0013(16) -0.0002(16)
C8 0.012(2) 0.011(2) 0.012(2) -0.0031(17) 0.0054(17) 0.0027(17)
C9 0.015(2) 0.016(2) 0.015(2) -0.0092(19) 0.0027(19) -0.0026(19)
C10 0.019(2) 0.013(2) 0.021(3) -0.0057(19) 0.012(2) -0.005(2)
C11 0.018(2) 0.012(2) 0.017(2) -0.0005(19) 0.0076(19) 0.0018(19)
C12 0.013(2) 0.012(2) 0.013(2) -0.0031(17) 0.0062(17) 0.0000(17)
C13 0.0100(19) 0.0103(19) 0.010(2) -0.0026(16) 0.0004(16) 0.0024(17)
C14 0.016(2) 0.014(2) 0.015(2) 0.0029(18) 0.0062(17) 0.0032(18)
C15 0.017(2) 0.019(2) 0.022(3) -0.001(2) 0.007(2) 0.004(2)
C16 0.015(2) 0.025(2) 0.016(2) -0.006(2) 0.0111(19) 0.001(2)
C17 0.019(2) 0.017(2) 0.014(2) 0.0017(19) 0.0061(19) -0.001(2)
C18 0.013(2) 0.010(2) 0.012(2) -0.0039(17) 0.0022(17) 0.0006(17)
C19 0.014(2) 0.011(2) 0.016(2) -0.0014(18) -0.0019(19) -0.0034(18)
C20 0.016(2) 0.022(3) 0.015(2) -0.003(2) 0.006(2) -0.008(2)
C21 0.011(2) 0.017(2) 0.016(2) -0.004(2) 0.0013(19) -0.0006(19)
C22 0.009(2) 0.014(2) 0.013(2) -0.0070(18) -0.0010(18) 0.0006(18)
C23 0.011(2) 0.011(2) 0.014(2) 0.0011(19) -0.0009(18) 0.0014(18)
C24 0.014(2) 0.011(2) 0.013(2) 0.0040(18) 0.0002(19) 0.0037(19)
C25 0.018(2) 0.007(2) 0.017(2) -0.003(2) 0.0016(17) -0.001(2)
C26 0.014(2) 0.0099(19) 0.011(2) -0.0028(17) 0.0012(17) -0.0008(17)
C27 0.018(2) 0.017(2) 0.014(2) 0.0000(18) 0.0015(18) -0.0012(18)
C28 0.028(2) 0.021(2) 0.014(2) 0.0003(19) -0.0014(19) -0.002(2)
C29 0.025(3) 0.020(2) 0.016(2) -0.001(2) 0.008(2) -0.007(2)
C30 0.013(2) 0.018(2) 0.019(2) -0.0053(19) 0.0027(19) -0.0018(19)
C31 0.018(2) 0.012(2) 0.012(2) -0.0001(18) 0.0026(18) -0.0012(18)
C32 0.009(2) 0.016(2) 0.008(2) -0.0035(17) 0.0047(16) 0.0009(17)
C33 0.015(2) 0.014(2) 0.013(2) 0.0001(17) 0.0064(18) -0.0014(18)
C34 0.013(2) 0.013(2) 0.016(2) -0.0028(19) 0.0063(19) -0.0058(18)
C35 0.009(2) 0.024(2) 0.015(2) -0.005(2) 0.0019(17) -0.004(2)
C36 0.013(2) 0.019(2) 0.011(2) 0.0014(19) 0.0006(19) 0.0011(19)
C37 0.0126(19) 0.012(2) 0.013(2) -0.0018(17) 0.0037(17) -0.0007(17)
C38 0.049(3) 0.040(3) 0.040(3) 0.001(3) -0.002(3) 0.002(3)
C39 0.054(3) 0.047(3) 0.051(3) -0.005(3) 0.002(3) -0.001(3)
C40 0.055(3) 0.048(3) 0.054(4) -0.004(3) 0.002(3) 0.002(3)
C41 0.055(3) 0.047(3) 0.049(3) -0.003(3) 0.007(3) 0.001(3)
C42 0.051(3) 0.041(3) 0.041(3) -0.006(3) -0.001(3) 0.002(3)
C43 0.046(3) 0.028(3) 0.039(3) 0.000(2) 0.002(2) 0.006(2)
C44 0.052(4) 0.037(4) 0.045(4) -0.003(3) -0.003(3) 0.011(3)
N1 0.007(2) 0.012(2) 0.010(3) 0.0006(18) -0.0026(17) 0.0015(16)
P1 0.0075(6) 0.0072(6) 0.0077(6) -0.0004(5) -0.0012(5) 0.0007(5)
P2 0.0066(6) 0.0072(6) 0.0069(6) -0.0010(5) -0.0003(5) -0.0009(5)
S1 0.0087(6) 0.0115(6) 0.0135(6) -0.0016(5) 0.0004(5) 0.0003(5)
Cl1 0.0119(5) 0.0136(6) 0.0074(6) -0.0009(5) -0.0001(4) 0.0009(5)
Cl2 0.0114(5) 0.0155(6) 0.0079(6) -0.0001(5) 0.0021(4) 0.0023(5)
Ru01 0.00587(18) 0.00638(18) 0.00534(19) -0.00081(17) -0.00050(13) 0.00091(17)

loop_
_atom_type_symbol
_atom_type_description
_atom_type_scat_dispersion_real
_atom_type_scat_dispersion_imag
_atom_type_scat_source
C C 0.0033 0.0016 'International Tables Vol C Tables 4.2.6.8 and 6.1.1.4'
H H 0.0000 0.0000 'International Tables Vol C Tables 4.2.6.8 and 6.1.1.4'
N N 0.0061 0.0033 'International Tables Vol C Tables 4.2.6.8 and 6.1.1.4'
P P 0.1023 0.0942 'International Tables Vol C Tables 4.2.6.8 and 6.1.1.4'
S S 0.1246 0.1234 'International Tables Vol C Tables 4.2.6.8 and 6.1.1.4'
Cl Cl 0.1484 0.1585 'International Tables Vol C Tables 4.2.6.8 and 6.1.1.4'
Ru Ru -1.2594 0.8363 'International Tables Vol C Tables 4.2.6.8 and 6.1.1.4'

loop_
_geom_angle_atom_site_label_1
_geom_angle_atom_site_label_2
_geom_angle_atom_site_label_3
_geom_angle
C2 C1 C6 120.6(5)
C3 C2 C1 119.9(5)
C2 C3 C4 120.1(5)
C3 C4 C5 120.8(5)
C4 C5 C6 119.7(5)
C1 C6 C5 118.9(4)
C1 C6 P2 119.3(4)
C5 C6 P2 121.6(4)
C8 C7 P2 114.6(4)
C12 C7 C8 119.1(4)
C12 C7 P2 126.3(4)
C9 C8 C7 120.3(5)
C10 C9 C8 119.7(5)
C9 C10 C11 120.6(5)
C10 C11 C12 120.3(5)
C7 C12 C11 120.0(5)
C14 C13 P2 118.7(4)
C18 C13 C14 118.1(5)
C18 C13 P2 123.2(4)
C15 C14 C13 120.8(5)
C14 C15 C16 119.8(5)
C17 C16 C15 120.0(5)
C16 C17 C18 120.5(5)
C17 C18 C13 120.9(5)
C20 C19 S1 110.4(4)
C19 C20 C21 113.1(5)
C22 C21 C20 113.4(5)
C21 C22 C23 132.7(5)
C21 C22 S1 110.7(4)
C23 C22 S1 115.7(4)
N1 C23 C22 107.2(4)
N1 C24 C25 108.0(4)
C24 C25 P1 109.9(3)
C27 C26 P1 121.2(4)
C31 C26 C27 118.8(5)
C31 C26 P1 119.9(4)
C28 C27 C26 120.8(5)
C29 C28 C27 120.0(5)
C30 C29 C28 120.1(5)
C29 C30 C31 120.3(5)
C26 C31 C30 120.1(5)
C33 C32 P1 118.0(4)
C37 C32 C33 119.6(4)
C37 C32 P1 122.2(4)
C34 C33 C32 119.6(5)
C35 C34 C33 120.7(5)
C34 C35 C36 119.4(5)
C35 C36 C37 120.7(5)
C36 C37 C32 119.9(5)
C39 C38 C43 120.8(7)
C40 C39 C38 120.2(8)
C39 C40 C41 120.8(8)
C42 C41 C40 119.3(8)
C41 C42 C43 121.4(7)
C38 C43 C44 121.3(7)
C42 C43 C38 117.5(7)
C42 C43 C44 121.2(6)
C23 N1 C24 111.4(4)
C23 N1 Ru01 115.4(3)
C24 N1 Ru01 112.8(3)
C25 P1 Ru01 103.21(16)
C26 P1 C25 104.3(2)
C26 P1 C32 99.2(2)
C26 P1 Ru01 120.37(16)
C32 P1 C25 100.4(2)
C32 P1 Ru01 125.94(17)
C6 P2 C7 104.0(2)
C6 P2 C13 100.7(2)
C6 P2 Ru01 117.00(16)
C7 P2 Ru01 112.27(16)
C13 P2 C7 96.8(2)
C13 P2 Ru01 122.79(16)
C19 S1 C22 92.2(3)
C19 S1 Ru01 126.86(17)
C22 S1 Ru01 96.54(17)
N1 Ru01 P1 82.66(12)
N1 Ru01 P2 176.23(12)
N1 Ru01 S1 81.19(11)
N1 Ru01 Cl1 86.11(13)
N1 Ru01 Cl2 82.18(13)
P1 Ru01 P2 100.99(5)
P1 Ru01 S1 162.80(4)
P1 Ru01 Cl1 92.53(5)
P1 Ru01 Cl2 94.24(5)
P2 Ru01 S1 95.26(5)
P2 Ru01 Cl1 94.60(5)
P2 Ru01 Cl2 96.55(5)
Cl1 Ru01 S1 80.52(5)
Cl1 Ru01 Cl2 165.61(4)
Cl2 Ru01 S1 89.40(5)

loop_
_geom_bond_atom_site_label_1
_geom_bond_atom_site_label_2
_geom_bond_distance
C1 C2 1.396(7)
C1 C6 1.401(7)
C2 C3 1.380(7)
C3 C4 1.384(7)
C4 C5 1.394(7)
C5 C6 1.402(7)
C6 P2 1.828(5)
C7 C8 1.402(6)
C7 C12 1.383(7)
C7 P2 1.851(5)
C8 C9 1.386(7)
C9 C10 1.376(7)
C10 C11 1.371(7)
C11 C12 1.392(7)
C13 C14 1.414(7)
C13 C18 1.387(7)
C13 P2 1.847(5)
C14 C15 1.371(7)
C15 C16 1.396(7)
C16 C17 1.370(7)
C17 C18 1.383(7)
C19 C20 1.347(7)
C19 S1 1.732(5)
C20 C21 1.435(7)
C21 C22 1.338(7)
C22 C23 1.487(7)
C22 S1 1.732(5)
C23 N1 1.477(6)
C24 C25 1.517(7)
C24 N1 1.489(6)
C25 P1 1.848(5)
C26 C27 1.391(7)
C26 C31 1.388(7)
C26 P1 1.834(5)
C27 C28 1.383(8)
C28 C29 1.377(8)
C29 C30 1.375(7)
C30 C31 1.392(7)
C32 C33 1.397(7)
C32 C37 1.392(7)
C32 P1 1.845(5)
C33 C34 1.387(7)
C34 C35 1.384(7)
C35 C36 1.384(7)
C36 C37 1.384(7)
C38 C39 1.382(10)
C38 C43 1.394(9)
C39 C40 1.339(11)
C40 C41 1.389(10)
C41 C42 1.368(10)
C42 C43 1.387(10)
C43 C44 1.480(10)
N1 Ru01 2.189(4)
P1 Ru01 2.2610(13)
P2 Ru01 2.3031(13)
S1 Ru01 2.4551(13)
Cl1 Ru01 2.4193(13)
Cl2 Ru01 2.4257(13)
